data_7240991
loop_
_publ_author_name
'Deekamwong, Krittanun'
'Usov, Pavel M.'
'Ohtsu, Hiroyoshi'
'Kawano, Masaki'

_publ_section_title
;
 Pyridinium modification of a hexaazaphenalene skeleton: structure and
 spectroelectrochemical analysis
;
_journal_name_full CrystEngComm
_journal_paper_doi 10.1039/D0CE00850H
_journal_year 2020
_chemical_formula_moiety '2(F6 P), C34 H33 N9 O6, 2(C4 H10 O2)'
_chemical_formula_sum 'C42 H53 F12 N9 O10 P2'
_chemical_formula_weight 1133.87
_chemical_name_systematic 'Ethyl acetate TPHAP'
_chemical_properties_physical Photo-sensitive
_space_group_crystal_system triclinic
_space_group_IT_number 2
_space_group_name_Hall '-P 1'
_space_group_name_H-M_alt 'P -1'
_atom_sites_solution_hydrogens geom
_atom_sites_solution_primary dual
_audit_creation_date 2020-04-09
_audit_creation_method
;
Olex2 1.3
(compiled 2020.02.04 svn.rd84adfe8 for OlexSys, GUI svn.r6032)
;
_audit_update_record
;
2020-06-05 deposited with the CCDC.	2020-08-04 downloaded from the CCDC.
;
_cell_angle_alpha 109.028(3)
_cell_angle_beta 99.333(2)
_cell_angle_gamma 91.867(3)
_cell_formula_units_Z 2
_cell_length_a 8.6426(3)
_cell_length_b 17.2337(6)
_cell_length_c 18.5797(3)
_cell_measurement_reflns_used 6341
_cell_measurement_temperature 123(2)
_cell_measurement_theta_max 66.1530
_cell_measurement_theta_min 4.3350
_cell_volume 2570.64(14)
_computing_cell_refinement 'CrysAlisPro 1.171.39.43c (Rigaku OD, 2018)'
_computing_data_collection 'CrysAlisPro 1.171.39.43c (Rigaku OD, 2018)'
_computing_data_reduction 'CrysAlisPro 1.171.39.43c (Rigaku OD, 2018)'
_computing_molecular_graphics 'Olex2 1.3 (Dolomanov et al., 2009)'
_computing_publication_material 'Olex2 1.3 (Dolomanov et al., 2009)'
_computing_structure_refinement 'SHELXL 2018/3 (Sheldrick, 2015)'
_computing_structure_solution 'SHELXT 2014/5 (Sheldrick, 2014)'
_diffrn_ambient_temperature 123(2)
_diffrn_detector 'CCD plate'
_diffrn_detector_type HyPix
_diffrn_measured_fraction_theta_full 0.998
_diffrn_measured_fraction_theta_max 0.998
_diffrn_measurement_details
;
List of Runs (angles in degrees, time in seconds):

  # Type    Start    End  Width  t~exp~   \w     \q     \k     \f   Frames
#--------------------------------------------------------------------------
  1  \w    -39.00   6.00   0.50   11.00    --   -1.25 -56.00 -11.00   90
  2  \w     -5.00  31.00   0.50   11.00    --   -1.25 -99.00  30.00   72
  3  \w     22.00  57.00   0.50   30.00    --   84.18 -56.00 -11.00   70
  4  \w     17.00  68.00   0.50   30.00    --   84.18 -57.00 -60.00  102
  5  \w     51.00 112.00   0.50   30.00    --   84.18-125.00 -60.00  122
  6  \w     64.00  90.00   0.50   30.00    --   84.18-125.00  60.00   52
  7  \w     48.00 105.00   0.50   30.00    --   84.18 -99.00  90.00  114
  8  \w     44.00 108.00   0.50   30.00    --   84.18-125.00  90.00  128
  9  \w     16.00 105.00   0.50   30.00    --   84.18 -99.00 -60.00  178
 10  \w     10.00  43.00   0.50   30.00    --   84.18 -37.00  30.00   66
 11  \w     10.00  44.00   0.50   30.00    --   84.18 -37.00   0.00   68
 12  \w     73.00 101.00   0.50   30.00    --   84.18  57.00 -30.00   56
 13  \w    115.00 156.00   0.50   30.00    --   84.18  57.00 -30.00   82
 14  \w     74.00 146.00   0.50   30.00    --   84.18  56.00 130.00  144
 15  \w     12.00  43.00   0.50   30.00    --   84.18 -37.00 150.00   62
 16  \w    -11.00  71.00   0.50   11.00    --   -1.25  56.00 130.00  164
 17  \w    -44.00 -16.00   0.50   30.00    --  -86.68  56.00 130.00   56
 18  \w    -39.00 -14.00   0.50   30.00    --  -86.68  37.00 150.00   50
 19  \w    -39.00 -14.00   0.50   30.00    --  -86.68  37.00 120.00   50
 20  \w    -40.00 -14.00   0.50   30.00    --  -86.68  37.00 -30.00   52
 21  \w    -39.00 -14.00   0.50   30.00    --  -86.68  37.00 -90.00   50
 22  \w    -55.00 -20.00   0.50   30.00    --  -86.68  57.00 -60.00   70
 23  \w    -64.00 -39.00   0.50   30.00    --  -86.68  57.00 -90.00   50
 24  \w    -62.00 -23.00   0.50   30.00    --  -86.68  57.00-150.00   78
 25  \w    -87.00 -61.00   0.50   30.00    --  -86.68  77.00-180.00   52
 26  \w    -90.00 -18.00   0.50   30.00    --  -86.68  77.00-150.00  144
 27  \w    -73.00 -42.00   0.50   11.00    --   -1.25 -56.00 -11.00   62
 28  \w    -10.00  33.00   0.50   11.00    --   -1.25 -99.00-150.00   86
 29  \w     11.00  43.00   0.50   30.00    --   84.18 -37.00-180.00   64
 30  \w     19.00  44.00   0.50   30.00    --   84.18-125.00 -60.00   50
 31  \w    -98.00 -73.00   0.50   30.00    --  -86.68 -56.00 -11.00   50
 32  \w   -156.00-109.00   0.50   30.00    --  -86.68 -56.00 -11.00   94
 33  \w   -160.00 -81.00   0.50   30.00    --  -86.68 -37.00  60.00  158
;
_diffrn_measurement_device 'four-circle diffractometer'
_diffrn_measurement_device_type 'XtaLAB Synergy R, DW system, HyPix'
_diffrn_measurement_method '\w scans'
_diffrn_orient_matrix_type 'CrysAlisPro convention (1999,Acta A55,543-557)'
_diffrn_orient_matrix_UB_11 0.0712831000
_diffrn_orient_matrix_UB_12 0.0903245000
_diffrn_orient_matrix_UB_13 0.0302039000
_diffrn_orient_matrix_UB_21 0.1370943000
_diffrn_orient_matrix_UB_22 -0.0221891000
_diffrn_orient_matrix_UB_23 0.0517186000
_diffrn_orient_matrix_UB_31 0.0950354000
_diffrn_orient_matrix_UB_32 -0.0191377000
_diffrn_orient_matrix_UB_33 -0.0661208000
_diffrn_radiation_monochromator mirror
_diffrn_radiation_probe x-ray
_diffrn_radiation_type 'Cu K\a'
_diffrn_radiation_wavelength 1.54184
_diffrn_reflns_av_R_equivalents 0.0651
_diffrn_reflns_av_unetI/netI 0.0669
_diffrn_reflns_Laue_measured_fraction_full 0.998
_diffrn_reflns_Laue_measured_fraction_max 0.998
_diffrn_reflns_limit_h_max 9
_diffrn_reflns_limit_h_min -9
_diffrn_reflns_limit_k_max 19
_diffrn_reflns_limit_k_min -19
_diffrn_reflns_limit_l_max 19
_diffrn_reflns_limit_l_min -21
_diffrn_reflns_number 23324
_diffrn_reflns_point_group_measured_fraction_full 0.998
_diffrn_reflns_point_group_measured_fraction_max 0.998
_diffrn_reflns_theta_full 61.168
_diffrn_reflns_theta_max 61.168
_diffrn_reflns_theta_min 4.321
_diffrn_source 'Rotating-anode X-ray tube'
_diffrn_source_type 'Rigaku (Cu) X-ray Source'
_exptl_absorpt_coefficient_mu 1.723
_exptl_absorpt_correction_T_max 1.00000
_exptl_absorpt_correction_T_min 0.81653
_exptl_absorpt_correction_type multi-scan
_exptl_absorpt_process_details
;
CrysAlisPro 1.171.39.43c (Rigaku Oxford Diffraction, 2018)
Empirical absorption correction using spherical harmonics,
 implemented in SCALE3 ABSPACK scaling algorithm.
;
_exptl_crystal_colour yellow
_exptl_crystal_colour_primary yellow
_exptl_crystal_density_diffrn 1.465
_exptl_crystal_description plate
_exptl_crystal_F_000 1172
_exptl_crystal_size_max 0.064
_exptl_crystal_size_mid 0.019
_exptl_crystal_size_min 0.009
_refine_diff_density_max 0.492
_refine_diff_density_min -0.302
_refine_diff_density_rms 0.075
_refine_ls_extinction_method none
_refine_ls_goodness_of_fit_ref 1.025
_refine_ls_hydrogen_treatment constr
_refine_ls_matrix_type full
_refine_ls_number_parameters 703
_refine_ls_number_reflns 7882
_refine_ls_number_restraints 0
_refine_ls_restrained_S_all 1.025
_refine_ls_R_factor_all 0.1012
_refine_ls_R_factor_gt 0.0663
_refine_ls_shift/su_max 0.000
_refine_ls_shift/su_mean 0.000
_refine_ls_structure_factor_coef Fsqd
_refine_ls_weighting_details 'w=1/[\s^2^(Fo^2^)+(0.1269P)^2^] where P=(Fo^2^+2Fc^2^)/3'
_refine_ls_weighting_scheme calc
_refine_ls_wR_factor_gt 0.1747
_refine_ls_wR_factor_ref 0.2018
_reflns_Friedel_coverage 0.000
_reflns_number_gt 5098
_reflns_number_total 7882
_reflns_threshold_expression 'I > 2\s(I)'
_cod_data_source_file d0ce00850h2.cif
_cod_data_source_block Ethylacetate_TPHAP
_cod_database_code 7240991
_shelx_shelxl_version_number 2018/3
_chemical_oxdiff_formula 'C34 H22 N9 O6 P F6'
_shelx_space_group_comment
;
The symmetry employed for this shelxl refinement is uniquely defined
by the following loop, which should always be used as a source of
symmetry information in preference to the above space-group names.
They are only intended as comments.
;
_reflns_odcompleteness_completeness 99.81
_reflns_odcompleteness_iscentric 1
_reflns_odcompleteness_theta 61.08
_olex2_refinement_description
;
1. Fixed Uiso
 At 1.2 times of:
  All C(H) groups, All C(H,H) groups
 At 1.5 times of:
  All C(H,H,H) groups
2. Others
 Sof(C42B)=Sof(H42C)=Sof(H42D)=Sof(C43B)=Sof(H43D)=Sof(H43E)=Sof(H43F)=1-FVAR(1)
 Sof(C42A)=Sof(H42A)=Sof(H42B)=Sof(C43A)=Sof(H43A)=Sof(H43B)=Sof(H43C)=FVAR(1)
3.a Secondary CH2 refined with riding coordinates:
 C38(H38A,H38B), C44(H44A,H44B), C32(H32A,H32B), C48(H48A,H48B), C3D(H3DA,
 H3DB), C36(H36A,H36B), C3C(H3CA,H3CB), C4D(H4DA,H4DB), C4C(H4CA,H4CB),
 C42A(H42A,H42B), C42B(H42C,H42D)
3.b Aromatic/amide H refined with riding coordinates:
 C28(H28), C22(H22), C25(H25), C3(H3), C31(H31), C2(H2), C21(H21), C24(H24),
 C5(H5), C6(H6), C30(H30), C27(H27)
3.c Idealised Me refined as rotating group:
 C49(H49A,H49B,H49C), C6D(H6DA,H6DB,H6DC), C37(H37A,H37B,H37C), C6C(H6CA,H6CB,
 H6CC), C1D(H1DA,H1DB,H1DC), C1C(H1CA,H1CB,H1CC), C43A(H43A,H43B,H43C),
 C43B(H43D,H43E,H43F)
;
_olex2_submission_special_instructions 'No special instructions were received'
_oxdiff_exptl_absorpt_empirical_details
;
Empirical correction (ABSPACK) includes:
- Absorption correction using spherical harmonics
- Frame scaling
;
_oxdiff_exptl_absorpt_empirical_full_max 2.634
_oxdiff_exptl_absorpt_empirical_full_min 0.450

loop_
_space_group_symop_operation_xyz
'x, y, z'
'-x, -y, -z'

loop_
_atom_site_label
_atom_site_type_symbol
_atom_site_fract_x
_atom_site_fract_y
_atom_site_fract_z
_atom_site_U_iso_or_equiv
_atom_site_adp_type
_atom_site_occupancy
_atom_site_site_symmetry_order
_atom_site_calc_flag
_atom_site_refinement_flags_posn
_atom_site_refinement_flags_adp
_atom_site_refinement_flags_occupancy
_atom_site_disorder_assembly
_atom_site_disorder_group
P1A P 0.40156(14) 0.32511(6) 0.00897(6) 0.0488(3) Uani 1 1 d . . . . .
P1B P 0.79682(14) 0.07283(7) 0.57455(6) 0.0516(3) Uani 1 1 d . . . . .
F7A F 0.5883(3) 0.33017(16) 0.03269(14) 0.0637(7) Uani 1 1 d . . . . .
F2A F 0.4109(3) 0.42306(14) 0.03886(13) 0.0641(7) Uani 1 1 d . . . . .
F4B F 0.7834(3) -0.02456(15) 0.54289(14) 0.0675(7) Uani 1 1 d . . . . .
F6A F 0.4185(3) 0.32516(15) -0.07534(13) 0.0604(7) Uani 1 1 d . . . . .
F5A F 0.2157(3) 0.32140(18) -0.01399(14) 0.0731(8) Uani 1 1 d . . . . .
F4A F 0.3856(3) 0.32548(16) 0.09306(13) 0.0681(7) Uani 1 1 d . . . . .
F3A F 0.3934(3) 0.22791(15) -0.02151(13) 0.0679(7) Uani 1 1 d . . . . .
F7B F 0.9481(3) 0.07091(17) 0.63563(16) 0.0758(8) Uani 1 1 d . . . . .
O47 O 0.4564(3) 0.10024(16) 0.74576(14) 0.0475(7) Uani 1 1 d . . . . .
O46 O 0.4955(4) 0.22647(17) 0.73753(15) 0.0535(7) Uani 1 1 d . . . . .
O35 O -0.0541(4) 1.06950(16) 0.82309(16) 0.0593(8) Uani 1 1 d . . . . .
N10 N 0.3336(4) 0.59386(18) 0.39955(16) 0.0389(7) Uani 1 1 d . . . . .
N23 N 0.6304(4) 0.52160(19) 0.18285(16) 0.0417(8) Uani 1 1 d . . . . .
N29 N 0.2928(4) 0.18578(18) 0.60103(17) 0.0420(8) Uani 1 1 d . . . . .
F3B F 0.6904(4) 0.07097(19) 0.63520(17) 0.0849(9) Uani 1 1 d . . . . .
N14 N 0.3304(4) 0.38615(17) 0.46427(16) 0.0392(7) Uani 1 1 d . . . . .
N18 N 0.1279(4) 0.59056(17) 0.58578(16) 0.0388(7) Uani 1 1 d . . . . .
N16 N 0.1876(4) 0.45427(18) 0.56653(16) 0.0384(7) Uani 1 1 d . . . . .
N1 N -0.0597(4) 0.86688(18) 0.68470(17) 0.0435(8) Uani 1 1 d . . . . .
F5B F 0.6459(4) 0.0716(2) 0.51333(18) 0.0965(10) Uani 1 1 d . . . . .
N8 N 0.2009(4) 0.66122(18) 0.50032(16) 0.0414(8) Uani 1 1 d . . . . .
N12 N 0.4032(4) 0.45468(18) 0.38327(16) 0.0401(7) Uani 1 1 d . . . . .
O5D O -0.4175(4) 0.8294(2) 0.66168(17) 0.0653(8) Uani 1 1 d . . . . .
F6B F 0.8097(4) 0.16949(18) 0.6065(2) 0.1022(11) Uani 1 1 d . . . . .
O2D O -0.3178(4) 0.8405(2) 0.81746(18) 0.0725(9) Uani 1 1 d . . . . .
O5C O 0.9548(4) 0.3919(3) 0.20246(18) 0.0811(11) Uani 1 1 d . . . . .
F2B F 0.9055(5) 0.0758(2) 0.5156(2) 0.1118(13) Uani 1 1 d . . . . .
O40 O 0.8958(4) 0.6298(2) 0.22025(19) 0.0778(10) Uani 1 1 d . . . . .
O41 O 0.9696(4) 0.5593(3) 0.10905(19) 0.0836(11) Uani 1 1 d . . . . .
O34 O 0.1439(4) 0.9913(2) 0.7891(2) 0.0793(11) Uani 1 1 d . . . . .
C17 C 0.1905(4) 0.5224(2) 0.54568(19) 0.0368(8) Uani 1 1 d . . . . .
C19 C 0.2616(5) 0.5233(2) 0.48262(19) 0.0378(9) Uani 1 1 d . . . . .
C13 C 0.3312(4) 0.4531(2) 0.44330(19) 0.0376(8) Uani 1 1 d . . . . .
C26 C 0.2647(5) 0.3186(2) 0.55026(19) 0.0395(9) Uani 1 1 d . . . . .
C9 C 0.2648(4) 0.5933(2) 0.46085(19) 0.0372(9) Uani 1 1 d . . . . .
C7 C 0.1386(5) 0.6540(2) 0.5600(2) 0.0388(9) Uani 1 1 d . . . . .
C28 C 0.1886(5) 0.2398(2) 0.6251(2) 0.0421(9) Uani 1 1 d . . . . .
H28 H 0.125080 0.231844 0.659780 0.050 Uiso 1 1 calc R U . . .
C20 C 0.4770(5) 0.5241(2) 0.30087(19) 0.0392(9) Uani 1 1 d . . . . .
C11 C 0.3969(4) 0.5244(2) 0.36744(19) 0.0370(8) Uani 1 1 d . . . . .
C15 C 0.2588(5) 0.3919(2) 0.52480(19) 0.0385(9) Uani 1 1 d . . . . .
O2C O 0.9174(5) 0.2160(3) 0.1289(2) 0.0968(12) Uani 1 1 d . . . . .
C22 C 0.5519(5) 0.5871(2) 0.2137(2) 0.0433(9) Uani 1 1 d . . . . .
H22 H 0.549868 0.631652 0.194147 0.052 Uiso 1 1 calc R U . . .
C25 C 0.5582(5) 0.4577(2) 0.2675(2) 0.0437(9) Uani 1 1 d . . . . .
H25 H 0.560775 0.412111 0.285635 0.052 Uiso 1 1 calc R U . . .
C3 C 0.0547(5) 0.7963(2) 0.5779(2) 0.0417(9) Uani 1 1 d . . . . .
H3 H 0.090201 0.794673 0.531676 0.050 Uiso 1 1 calc R U . . .
C31 C 0.3700(5) 0.2604(2) 0.5247(2) 0.0446(10) Uani 1 1 d . . . . .
H31 H 0.432312 0.266214 0.488769 0.054 Uiso 1 1 calc R U . . .
C4 C 0.0692(4) 0.7297(2) 0.6041(2) 0.0389(9) Uani 1 1 d . . . . .
C45 C 0.4362(5) 0.1569(2) 0.7118(2) 0.0424(9) Uani 1 1 d . . . . .
C2 C -0.0105(5) 0.8643(2) 0.6185(2) 0.0439(9) Uani 1 1 d . . . . .
H2 H -0.021255 0.909766 0.600371 0.053 Uiso 1 1 calc R U . . .
C21 C 0.4749(5) 0.5893(2) 0.2731(2) 0.0422(9) Uani 1 1 d . . . . .
H21 H 0.420181 0.635654 0.295163 0.051 Uiso 1 1 calc R U . . .
C38 C 0.7223(5) 0.5225(2) 0.1222(2) 0.0469(10) Uani 1 1 d . . . . .
H38A H 0.659170 0.542723 0.083623 0.056 Uiso 1 1 calc R U . . .
H38B H 0.747097 0.465899 0.095078 0.056 Uiso 1 1 calc R U . . .
C24 C 0.6345(5) 0.4576(2) 0.2087(2) 0.0458(10) Uani 1 1 d . . . . .
H24 H 0.690539 0.412092 0.186052 0.055 Uiso 1 1 calc R U . . .
C5 C 0.0209(5) 0.7348(2) 0.6734(2) 0.0474(10) Uani 1 1 d . . . . .
H5 H 0.032687 0.690783 0.693459 0.057 Uiso 1 1 calc R U . . .
C44 C 0.3218(5) 0.1209(2) 0.6352(2) 0.0459(10) Uani 1 1 d . . . . .
H44A H 0.366844 0.074834 0.599632 0.055 Uiso 1 1 calc R U . . .
H44B H 0.221571 0.099202 0.644002 0.055 Uiso 1 1 calc R U . . .
C6 C -0.0438(5) 0.8044(2) 0.7123(2) 0.0488(10) Uani 1 1 d . . . . .
H6 H -0.077714 0.808273 0.759421 0.059 Uiso 1 1 calc R U . . .
C30 C 0.3841(5) 0.1950(2) 0.5511(2) 0.0458(10) Uani 1 1 d . . . . .
H30 H 0.457560 0.156265 0.534352 0.055 Uiso 1 1 calc R U . . .
C32 C -0.1247(5) 0.9420(2) 0.7298(2) 0.0477(10) Uani 1 1 d . . . . .
H32A H -0.198188 0.927350 0.760011 0.057 Uiso 1 1 calc R U . . .
H32B H -0.184006 0.967054 0.694123 0.057 Uiso 1 1 calc R U . . .
C27 C 0.1721(5) 0.3064(2) 0.6007(2) 0.0420(9) Uani 1 1 d . . . . .
H27 H 0.097415 0.344172 0.618194 0.050 Uiso 1 1 calc R U . . .
C33 C 0.0055(6) 1.0024(3) 0.7833(2) 0.0531(11) Uani 1 1 d . . . . .
C39 C 0.8708(6) 0.5772(3) 0.1582(3) 0.0573(12) Uani 1 1 d . . . . .
C48 C 0.5639(6) 0.1267(3) 0.8204(2) 0.0546(11) Uani 1 1 d . . . . .
H48A H 0.532098 0.177729 0.855945 0.066 Uiso 1 1 calc R U . . .
H48B H 0.672795 0.137565 0.813607 0.066 Uiso 1 1 calc R U . . .
C49 C 0.5542(6) 0.0578(3) 0.8524(3) 0.0641(12) Uani 1 1 d . . . . .
H49A H 0.590752 0.008467 0.817916 0.096 Uiso 1 1 calc R U . . .
H49B H 0.444806 0.045860 0.856343 0.096 Uiso 1 1 calc R U . . .
H49C H 0.620628 0.073808 0.903899 0.096 Uiso 1 1 calc R U . . .
C3D C -0.4693(7) 0.8047(3) 0.7766(3) 0.0765(15) Uani 1 1 d . . . . .
H3DA H -0.545214 0.847126 0.785236 0.092 Uiso 1 1 calc R U . . .
H3DB H -0.503935 0.761014 0.795872 0.092 Uiso 1 1 calc R U . . .
C36 C 0.0569(6) 1.1411(3) 0.8673(3) 0.0675(13) Uani 1 1 d . . . . .
H36A H 0.150261 1.123719 0.894604 0.081 Uiso 1 1 calc R U . . .
H36B H 0.006814 1.180585 0.906543 0.081 Uiso 1 1 calc R U . . .
C6D C -0.5392(7) 0.8737(3) 0.6394(3) 0.0741(14) Uani 1 1 d . . . . .
H6DA H -0.613418 0.836714 0.594852 0.111 Uiso 1 1 calc R U . . .
H6DB H -0.494551 0.918541 0.625250 0.111 Uiso 1 1 calc R U . . .
H6DC H -0.594581 0.896857 0.682626 0.111 Uiso 1 1 calc R U . . .
C3C C 0.9696(8) 0.2765(4) 0.0962(3) 0.0862(19) Uani 1 1 d . . . . .
H3CA H 1.036709 0.250931 0.058018 0.103 Uiso 1 1 calc R U . . .
H3CB H 0.876918 0.294402 0.068928 0.103 Uiso 1 1 calc R U . . .
C4D C -0.4666(7) 0.7691(3) 0.6933(3) 0.0728(14) Uani 1 1 d . . . . .
H4DA H -0.394013 0.725077 0.685004 0.087 Uiso 1 1 calc R U . . .
H4DB H -0.573254 0.743721 0.665456 0.087 Uiso 1 1 calc R U . . .
C37 C 0.1070(7) 1.1821(3) 0.8133(3) 0.0790(16) Uani 1 1 d . . . . .
H37A H 0.164936 1.144492 0.777546 0.119 Uiso 1 1 calc R U . . .
H37B H 0.174915 1.232655 0.843513 0.119 Uiso 1 1 calc R U . . .
H37C H 0.013583 1.195701 0.783769 0.119 Uiso 1 1 calc R U . . .
C4C C 1.0575(7) 0.3472(4) 0.1565(3) 0.0838(17) Uani 1 1 d . . . . .
H4CA H 1.140651 0.328826 0.188974 0.101 Uiso 1 1 calc R U . . .
H4CB H 1.108654 0.382823 0.133093 0.101 Uiso 1 1 calc R U . . .
C6C C 1.0353(7) 0.4594(4) 0.2674(3) 0.0798(16) Uani 1 1 d . . . . .
H6CA H 1.091953 0.497237 0.248992 0.120 Uiso 1 1 calc R U . . .
H6CB H 1.110418 0.438425 0.300478 0.120 Uiso 1 1 calc R U . . .
H6CC H 0.958647 0.488818 0.297244 0.120 Uiso 1 1 calc R U . . .
C1D C -0.3107(9) 0.8730(4) 0.8985(3) 0.0910(19) Uani 1 1 d . . . . .
H1DA H -0.393123 0.910506 0.909795 0.137 Uiso 1 1 calc R U . . .
H1DB H -0.207338 0.903099 0.923365 0.137 Uiso 1 1 calc R U . . .
H1DC H -0.326645 0.827788 0.918452 0.137 Uiso 1 1 calc R U . . .
C42A C 1.1085(15) 0.6248(13) 0.1362(6) 0.072(4) Uani 0.67(3) 1 d . . P A 1
H42A H 1.071847 0.680553 0.146150 0.087 Uiso 0.67(3) 1 calc R U P A 1
H42B H 1.174704 0.622788 0.184233 0.087 Uiso 0.67(3) 1 calc R U P A 1
C1C C 0.8138(10) 0.1512(6) 0.0786(5) 0.131(3) Uani 1 1 d . . . . .
H1CA H 0.863908 0.120247 0.035596 0.197 Uiso 1 1 calc R U . . .
H1CB H 0.718942 0.172644 0.058402 0.197 Uiso 1 1 calc R U . . .
H1CC H 0.785015 0.114722 0.106180 0.197 Uiso 1 1 calc R U . . .
C43A C 1.196(2) 0.6044(13) 0.0727(10) 0.090(5) Uani 0.67(3) 1 d . . P A 1
H43A H 1.131577 0.611944 0.027218 0.134 Uiso 0.67(3) 1 calc R U P A 1
H43B H 1.220138 0.546881 0.059904 0.134 Uiso 0.67(3) 1 calc R U P A 1
H43C H 1.293665 0.640611 0.088045 0.134 Uiso 0.67(3) 1 calc R U P A 1
C42B C 1.144(2) 0.576(2) 0.1214(14) 0.062(7) Uani 0.33(3) 1 d . . P A 2
H42C H 1.194680 0.526605 0.094580 0.075 Uiso 0.33(3) 1 calc R U P A 2
H42D H 1.192256 0.597294 0.177005 0.075 Uiso 0.33(3) 1 calc R U P A 2
C43B C 1.147(4) 0.641(3) 0.084(2) 0.092(9) Uani 0.33(3) 1 d . . P A 2
H43D H 1.089363 0.618670 0.030209 0.138 Uiso 0.33(3) 1 calc R U P A 2
H43E H 1.256696 0.657654 0.083467 0.138 Uiso 0.33(3) 1 calc R U P A 2
H43F H 1.098041 0.688873 0.112579 0.138 Uiso 0.33(3) 1 calc R U P A 2

loop_
_atom_site_aniso_label
_atom_site_aniso_U_11
_atom_site_aniso_U_22
_atom_site_aniso_U_33
_atom_site_aniso_U_23
_atom_site_aniso_U_13
_atom_site_aniso_U_12
P1A 0.0544(7) 0.0548(6) 0.0416(6) 0.0189(5) 0.0160(5) 0.0028(5)
P1B 0.0602(8) 0.0527(6) 0.0517(6) 0.0232(5) 0.0236(5) 0.0149(5)
F7A 0.0543(16) 0.0772(17) 0.0677(15) 0.0307(13) 0.0194(12) 0.0113(13)
F2A 0.0764(18) 0.0563(15) 0.0566(14) 0.0155(11) 0.0104(13) 0.0079(13)
F4B 0.0779(19) 0.0529(14) 0.0667(16) 0.0177(12) 0.0029(13) 0.0105(13)
F6A 0.0766(18) 0.0660(15) 0.0464(13) 0.0242(11) 0.0223(12) 0.0063(13)
F5A 0.0520(17) 0.103(2) 0.0578(15) 0.0177(14) 0.0122(12) -0.0004(14)
F4A 0.0795(19) 0.0860(18) 0.0435(13) 0.0234(12) 0.0223(13) 0.0001(14)
F3A 0.097(2) 0.0567(15) 0.0539(14) 0.0208(11) 0.0216(14) -0.0025(13)
F7B 0.0586(18) 0.0821(19) 0.0773(18) 0.0215(14) -0.0007(14) -0.0052(14)
O47 0.0598(19) 0.0484(15) 0.0429(14) 0.0226(12) 0.0171(13) 0.0105(13)
O46 0.073(2) 0.0469(17) 0.0459(15) 0.0201(12) 0.0169(14) 0.0096(14)
O35 0.066(2) 0.0472(16) 0.0594(17) 0.0046(13) 0.0252(15) 0.0007(14)
N10 0.047(2) 0.0427(17) 0.0321(15) 0.0170(13) 0.0134(14) 0.0035(14)
N23 0.049(2) 0.0461(18) 0.0346(16) 0.0159(13) 0.0158(14) 0.0038(15)
N29 0.054(2) 0.0390(17) 0.0372(16) 0.0171(13) 0.0112(15) 0.0063(15)
F3B 0.084(2) 0.104(2) 0.0852(19) 0.0383(16) 0.0529(17) 0.0230(17)
N14 0.051(2) 0.0387(17) 0.0337(16) 0.0176(13) 0.0138(14) 0.0033(14)
N18 0.047(2) 0.0396(17) 0.0371(16) 0.0189(13) 0.0153(14) 0.0061(14)
N16 0.0453(19) 0.0390(17) 0.0344(15) 0.0157(13) 0.0103(14) 0.0055(14)
N1 0.048(2) 0.0417(17) 0.0453(18) 0.0168(14) 0.0145(15) 0.0106(15)
F5B 0.099(3) 0.109(2) 0.083(2) 0.0368(17) 0.0035(17) 0.050(2)
N8 0.050(2) 0.0438(18) 0.0353(16) 0.0169(13) 0.0134(14) 0.0090(15)
N12 0.050(2) 0.0399(17) 0.0348(15) 0.0154(13) 0.0148(14) 0.0057(14)
O5D 0.066(2) 0.071(2) 0.0637(19) 0.0283(16) 0.0129(16) 0.0043(17)
F6B 0.117(3) 0.0576(18) 0.140(3) 0.0305(17) 0.047(2) 0.0171(17)
O2D 0.085(3) 0.082(2) 0.0596(19) 0.0298(16) 0.0253(18) 0.0045(19)
O5C 0.055(2) 0.136(3) 0.0582(19) 0.035(2) 0.0203(17) 0.017(2)
F2B 0.151(3) 0.123(3) 0.130(3) 0.091(2) 0.101(3) 0.068(2)
O40 0.085(3) 0.087(2) 0.057(2) 0.0224(18) 0.0103(17) -0.0282(19)
O41 0.059(2) 0.139(3) 0.064(2) 0.046(2) 0.0206(17) -0.011(2)
O34 0.054(2) 0.069(2) 0.093(3) -0.0002(18) 0.0112(19) 0.0035(17)
C17 0.040(2) 0.039(2) 0.0329(18) 0.0145(15) 0.0064(16) 0.0016(16)
C19 0.046(2) 0.040(2) 0.0306(18) 0.0142(15) 0.0099(16) 0.0029(17)
C13 0.044(2) 0.040(2) 0.0319(18) 0.0150(15) 0.0099(16) 0.0028(17)
C26 0.050(2) 0.039(2) 0.0320(18) 0.0136(15) 0.0097(17) 0.0044(17)
C9 0.045(2) 0.0363(19) 0.0328(18) 0.0138(15) 0.0088(17) 0.0037(17)
C7 0.042(2) 0.039(2) 0.0368(19) 0.0143(15) 0.0094(17) 0.0046(17)
C28 0.050(2) 0.041(2) 0.039(2) 0.0178(16) 0.0128(18) 0.0062(18)
C20 0.047(2) 0.042(2) 0.0298(18) 0.0129(15) 0.0085(17) 0.0019(17)
C11 0.043(2) 0.041(2) 0.0304(18) 0.0146(15) 0.0121(16) 0.0038(17)
C15 0.045(2) 0.040(2) 0.0324(18) 0.0141(15) 0.0068(17) 0.0015(17)
O2C 0.093(3) 0.138(4) 0.070(2) 0.046(2) 0.019(2) 0.014(3)
C22 0.053(3) 0.041(2) 0.042(2) 0.0194(16) 0.0149(19) 0.0068(18)
C25 0.058(3) 0.041(2) 0.038(2) 0.0181(16) 0.0169(19) 0.0070(18)
C3 0.047(2) 0.042(2) 0.040(2) 0.0174(16) 0.0125(18) 0.0052(18)
C31 0.055(3) 0.046(2) 0.039(2) 0.0185(16) 0.0185(19) 0.0058(19)
C4 0.039(2) 0.044(2) 0.0387(19) 0.0176(16) 0.0119(17) 0.0062(17)
C45 0.054(3) 0.041(2) 0.044(2) 0.0214(17) 0.0250(19) 0.0135(19)
C2 0.052(3) 0.046(2) 0.040(2) 0.0209(16) 0.0133(18) 0.0093(19)
C21 0.053(3) 0.041(2) 0.0366(19) 0.0148(15) 0.0167(18) 0.0063(18)
C38 0.056(3) 0.052(2) 0.040(2) 0.0197(17) 0.0222(19) 0.004(2)
C24 0.055(3) 0.044(2) 0.044(2) 0.0172(17) 0.0184(19) 0.0090(18)
C5 0.058(3) 0.045(2) 0.049(2) 0.0225(17) 0.022(2) 0.0133(19)
C44 0.061(3) 0.041(2) 0.046(2) 0.0234(17) 0.0162(19) 0.0082(19)
C6 0.063(3) 0.049(2) 0.043(2) 0.0212(18) 0.023(2) 0.011(2)
C30 0.057(3) 0.044(2) 0.044(2) 0.0186(17) 0.021(2) 0.0102(19)
C32 0.056(3) 0.046(2) 0.048(2) 0.0173(17) 0.024(2) 0.0148(19)
C27 0.050(2) 0.040(2) 0.041(2) 0.0177(16) 0.0138(18) 0.0049(18)
C33 0.055(3) 0.049(2) 0.056(3) 0.0139(19) 0.019(2) 0.007(2)
C39 0.063(3) 0.070(3) 0.051(3) 0.032(2) 0.023(2) -0.001(2)
C48 0.065(3) 0.060(3) 0.046(2) 0.0256(19) 0.013(2) 0.014(2)
C49 0.079(4) 0.070(3) 0.056(3) 0.037(2) 0.012(2) 0.017(3)
C3D 0.081(4) 0.070(3) 0.091(4) 0.036(3) 0.034(3) 0.001(3)
C36 0.081(4) 0.058(3) 0.054(3) 0.005(2) 0.018(2) -0.006(2)
C6D 0.073(4) 0.080(3) 0.070(3) 0.026(3) 0.013(3) 0.007(3)
C3C 0.098(5) 0.132(5) 0.061(3) 0.056(4) 0.047(3) 0.056(4)
C4D 0.079(4) 0.062(3) 0.079(3) 0.025(2) 0.016(3) -0.005(3)
C37 0.100(4) 0.074(3) 0.059(3) 0.014(2) 0.023(3) -0.015(3)
C4C 0.075(4) 0.124(5) 0.078(4) 0.053(4) 0.040(3) 0.035(4)
C6C 0.069(4) 0.104(4) 0.069(3) 0.041(3) 0.001(3) -0.016(3)
C1D 0.145(6) 0.090(4) 0.062(3) 0.042(3) 0.046(4) 0.029(4)
C42A 0.056(6) 0.097(10) 0.070(6) 0.028(6) 0.027(4) 0.001(6)
C1C 0.108(6) 0.159(7) 0.110(6) 0.023(5) 0.019(5) -0.002(5)
C43A 0.068(10) 0.134(13) 0.087(7) 0.050(9) 0.047(7) 0.001(7)
C42B 0.035(9) 0.077(16) 0.078(12) 0.030(11) 0.011(7) 0.013(8)
C43B 0.068(19) 0.13(3) 0.10(2) 0.07(2) 0.019(14) 0.019(14)

loop_
_atom_type_symbol
_atom_type_description
_atom_type_scat_dispersion_real
_atom_type_scat_dispersion_imag
_atom_type_scat_source
C C 0.0181 0.0091 'International Tables Vol C Tables 4.2.6.8 and 6.1.1.4'
H H 0.0000 0.0000 'International Tables Vol C Tables 4.2.6.8 and 6.1.1.4'
F F 0.0727 0.0534 'International Tables Vol C Tables 4.2.6.8 and 6.1.1.4'
N N 0.0311 0.0180 'International Tables Vol C Tables 4.2.6.8 and 6.1.1.4'
O O 0.0492 0.0322 'International Tables Vol C Tables 4.2.6.8 and 6.1.1.4'
P P 0.2955 0.4335 'International Tables Vol C Tables 4.2.6.8 and 6.1.1.4'

loop_
_geom_angle_atom_site_label_1
_geom_angle_atom_site_label_2
_geom_angle_atom_site_label_3
_geom_angle
_geom_angle_site_symmetry_1
_geom_angle_site_symmetry_3
_geom_angle_publ_flag
F7A P1A F6A 90.23(14) . . ?
F2A P1A F7A 89.47(14) . . ?
F2A P1A F6A 89.90(13) . . ?
F5A P1A F7A 179.20(16) . . ?
F5A P1A F2A 89.75(16) . . ?
F5A P1A F6A 89.94(15) . . ?
F5A P1A F4A 90.33(15) . . ?
F4A P1A F7A 89.50(15) . . ?
F4A P1A F2A 89.87(14) . . ?
F4A P1A F6A 179.64(17) . . ?
F3A P1A F7A 90.24(15) . . ?
F3A P1A F2A 179.30(14) . . ?
F3A P1A F6A 89.46(13) . . ?
F3A P1A F5A 90.54(16) . . ?
F3A P1A F4A 90.77(14) . . ?
F4B P1B F7B 88.44(15) . . ?
F3B P1B F4B 90.21(16) . . ?
F3B P1B F7B 89.26(17) . . ?
F3B P1B F5B 90.45(19) . . ?
F5B P1B F4B 89.72(17) . . ?
F5B P1B F7B 178.14(18) . . ?
F6B P1B F4B 179.58(18) . . ?
F6B P1B F7B 91.42(19) . . ?
F6B P1B F3B 89.39(17) . . ?
F6B P1B F5B 90.4(2) . . ?
F2B P1B F4B 90.45(17) . . ?
F2B P1B F7B 89.7(2) . . ?
F2B P1B F3B 178.8(2) . . ?
F2B P1B F5B 90.6(2) . . ?
F2B P1B F6B 89.95(19) . . ?
C45 O47 C48 115.4(3) . . ?
C33 O35 C36 116.8(4) . . ?
C11 N10 C9 113.7(3) . . ?
C22 N23 C38 119.4(3) . . ?
C24 N23 C22 121.4(3) . . ?
C24 N23 C38 119.1(3) . . ?
C28 N29 C44 119.9(3) . . ?
C28 N29 C30 120.9(3) . . ?
C30 N29 C44 118.9(3) . . ?
C13 N14 C15 114.9(3) . . ?
C7 N18 C17 114.9(3) . . ?
C15 N16 C17 115.1(3) . . ?
C2 N1 C32 119.5(3) . . ?
C6 N1 C2 121.4(3) . . ?
C6 N1 C32 119.1(3) . . ?
C7 N8 C9 114.4(3) . . ?
C11 N12 C13 114.8(3) . . ?
C6D O5D C4D 114.3(4) . . ?
C3D O2D C1D 112.9(4) . . ?
C4C O5C C6C 112.7(4) . . ?
C39 O41 C42A 110.1(7) . . ?
C39 O41 C42B 131.2(11) . . ?
N18 C17 C19 119.5(3) . . ?
N16 C17 N18 120.3(3) . . ?
N16 C17 C19 120.2(3) . . ?
C13 C19 C17 118.9(3) . . ?
C9 C19 C17 120.4(3) . . ?
C9 C19 C13 120.7(3) . . ?
N14 C13 N12 120.0(3) . . ?
N14 C13 C19 121.2(3) . . ?
N12 C13 C19 118.8(3) . . ?
C31 C26 C15 119.5(3) . . ?
C27 C26 C15 122.5(3) . . ?
C27 C26 C31 118.0(3) . . ?
N10 C9 C19 120.2(3) . . ?
N8 C9 N10 119.6(3) . . ?
N8 C9 C19 120.2(3) . . ?
N18 C7 N8 130.6(3) . . ?
N18 C7 C4 115.2(3) . . ?
N8 C7 C4 114.3(3) . . ?
N29 C28 H28 119.4 . . ?
N29 C28 C27 121.1(3) . . ?
C27 C28 H28 119.4 . . ?
C25 C20 C11 119.6(3) . . ?
C21 C20 C11 121.8(3) . . ?
C21 C20 C25 118.6(3) . . ?
N10 C11 C20 114.8(3) . . ?
N12 C11 N10 131.7(3) . . ?
N12 C11 C20 113.5(3) . . ?
N14 C15 C26 114.7(3) . . ?
N16 C15 N14 129.8(3) . . ?
N16 C15 C26 115.5(3) . . ?
C1C O2C C3C 115.8(5) . . ?
N23 C22 H22 120.0 . . ?
N23 C22 C21 120.0(3) . . ?
C21 C22 H22 120.0 . . ?
C20 C25 H25 119.9 . . ?
C24 C25 C20 120.2(4) . . ?
C24 C25 H25 119.9 . . ?
C4 C3 H3 120.0 . . ?
C2 C3 H3 120.0 . . ?
C2 C3 C4 120.1(3) . . ?
C26 C31 H31 119.8 . . ?
C30 C31 C26 120.5(3) . . ?
C30 C31 H31 119.8 . . ?
C3 C4 C7 121.1(3) . . ?
C3 C4 C5 118.8(3) . . ?
C5 C4 C7 120.1(3) . . ?
O47 C45 C44 109.5(3) . . ?
O46 C45 O47 125.8(4) . . ?
O46 C45 C44 124.7(3) . . ?
N1 C2 C3 119.9(3) . . ?
N1 C2 H2 120.1 . . ?
C3 C2 H2 120.1 . . ?
C20 C21 H21 120.1 . . ?
C22 C21 C20 119.8(3) . . ?
C22 C21 H21 120.1 . . ?
N23 C38 H38A 109.7 . . ?
N23 C38 H38B 109.7 . . ?
N23 C38 C39 109.7(3) . . ?
H38A C38 H38B 108.2 . . ?
C39 C38 H38A 109.7 . . ?
C39 C38 H38B 109.7 . . ?
N23 C24 C25 120.0(3) . . ?
N23 C24 H24 120.0 . . ?
C25 C24 H24 120.0 . . ?
C4 C5 H5 120.5 . . ?
C6 C5 C4 119.1(4) . . ?
C6 C5 H5 120.5 . . ?
N29 C44 C45 108.8(3) . . ?
N29 C44 H44A 109.9 . . ?
N29 C44 H44B 109.9 . . ?
C45 C44 H44A 109.9 . . ?
C45 C44 H44B 109.9 . . ?
H44A C44 H44B 108.3 . . ?
N1 C6 C5 120.8(3) . . ?
N1 C6 H6 119.6 . . ?
C5 C6 H6 119.6 . . ?
N29 C30 C31 119.8(4) . . ?
N29 C30 H30 120.1 . . ?
C31 C30 H30 120.1 . . ?
N1 C32 H32A 109.7 . . ?
N1 C32 H32B 109.7 . . ?
N1 C32 C33 110.0(3) . . ?
H32A C32 H32B 108.2 . . ?
C33 C32 H32A 109.7 . . ?
C33 C32 H32B 109.7 . . ?
C26 C27 H27 120.1 . . ?
C28 C27 C26 119.8(4) . . ?
C28 C27 H27 120.1 . . ?
O35 C33 C32 109.4(4) . . ?
O34 C33 O35 125.7(4) . . ?
O34 C33 C32 124.9(4) . . ?
O40 C39 O41 125.4(5) . . ?
O40 C39 C38 126.0(4) . . ?
O41 C39 C38 108.6(4) . . ?
O47 C48 H48A 110.4 . . ?
O47 C48 H48B 110.4 . . ?
O47 C48 C49 106.5(4) . . ?
H48A C48 H48B 108.6 . . ?
C49 C48 H48A 110.4 . . ?
C49 C48 H48B 110.4 . . ?
C48 C49 H49A 109.5 . . ?
C48 C49 H49B 109.5 . . ?
C48 C49 H49C 109.5 . . ?
H49A C49 H49B 109.5 . . ?
H49A C49 H49C 109.5 . . ?
H49B C49 H49C 109.5 . . ?
O2D C3D H3DA 109.7 . . ?
O2D C3D H3DB 109.7 . . ?
O2D C3D C4D 110.0(4) . . ?
H3DA C3D H3DB 108.2 . . ?
C4D C3D H3DA 109.7 . . ?
C4D C3D H3DB 109.7 . . ?
O35 C36 H36A 109.8 . . ?
O35 C36 H36B 109.8 . . ?
O35 C36 C37 109.6(4) . . ?
H36A C36 H36B 108.2 . . ?
C37 C36 H36A 109.8 . . ?
C37 C36 H36B 109.8 . . ?
O5D C6D H6DA 109.5 . . ?
O5D C6D H6DB 109.5 . . ?
O5D C6D H6DC 109.5 . . ?
H6DA C6D H6DB 109.5 . . ?
H6DA C6D H6DC 109.5 . . ?
H6DB C6D H6DC 109.5 . . ?
O2C C3C H3CA 109.5 . . ?
O2C C3C H3CB 109.5 . . ?
H3CA C3C H3CB 108.1 . . ?
C4C C3C O2C 110.6(4) . . ?
C4C C3C H3CA 109.5 . . ?
C4C C3C H3CB 109.5 . . ?
O5D C4D C3D 112.5(4) . . ?
O5D C4D H4DA 109.1 . . ?
O5D C4D H4DB 109.1 . . ?
C3D C4D H4DA 109.1 . . ?
C3D C4D H4DB 109.1 . . ?
H4DA C4D H4DB 107.8 . . ?
C36 C37 H37A 109.5 . . ?
C36 C37 H37B 109.5 . . ?
C36 C37 H37C 109.5 . . ?
H37A C37 H37B 109.5 . . ?
H37A C37 H37C 109.5 . . ?
H37B C37 H37C 109.5 . . ?
O5C C4C C3C 109.4(5) . . ?
O5C C4C H4CA 109.8 . . ?
O5C C4C H4CB 109.8 . . ?
C3C C4C H4CA 109.8 . . ?
C3C C4C H4CB 109.8 . . ?
H4CA C4C H4CB 108.2 . . ?
O5C C6C H6CA 109.5 . . ?
O5C C6C H6CB 109.5 . . ?
O5C C6C H6CC 109.5 . . ?
H6CA C6C H6CB 109.5 . . ?
H6CA C6C H6CC 109.5 . . ?
H6CB C6C H6CC 109.5 . . ?
O2D C1D H1DA 109.5 . . ?
O2D C1D H1DB 109.5 . . ?
O2D C1D H1DC 109.5 . . ?
H1DA C1D H1DB 109.5 . . ?
H1DA C1D H1DC 109.5 . . ?
H1DB C1D H1DC 109.5 . . ?
O41 C42A H42A 110.8 . . ?
O41 C42A H42B 110.8 . . ?
H42A C42A H42B 108.9 . . ?
C43A C42A O41 104.5(12) . . ?
C43A C42A H42A 110.8 . . ?
C43A C42A H42B 110.8 . . ?
O2C C1C H1CA 109.5 . . ?
O2C C1C H1CB 109.5 . . ?
O2C C1C H1CC 109.5 . . ?
H1CA C1C H1CB 109.5 . . ?
H1CA C1C H1CC 109.5 . . ?
H1CB C1C H1CC 109.5 . . ?
C42A C43A H43A 109.5 . . ?
C42A C43A H43B 109.5 . . ?
C42A C43A H43C 109.5 . . ?
H43A C43A H43B 109.5 . . ?
H43A C43A H43C 109.5 . . ?
H43B C43A H43C 109.5 . . ?
O41 C42B H42C 112.2 . . ?
O41 C42B H42D 112.2 . . ?
O41 C42B C43B 98(2) . . ?
H42C C42B H42D 109.8 . . ?
C43B C42B H42C 112.2 . . ?
C43B C42B H42D 112.2 . . ?
C42B C43B H43D 109.5 . . ?
C42B C43B H43E 109.5 . . ?
C42B C43B H43F 109.5 . . ?
H43D C43B H43E 109.5 . . ?
H43D C43B H43F 109.5 . . ?
H43E C43B H43F 109.5 . . ?

loop_
_geom_bond_atom_site_label_1
_geom_bond_atom_site_label_2
_geom_bond_distance
_geom_bond_site_symmetry_2
_geom_bond_publ_flag
P1A F7A 1.594(3) . ?
P1A F2A 1.591(3) . ?
P1A F6A 1.597(2) . ?
P1A F5A 1.588(3) . ?
P1A F4A 1.588(2) . ?
P1A F3A 1.579(3) . ?
P1B F4B 1.580(3) . ?
P1B F7B 1.595(3) . ?
P1B F3B 1.573(3) . ?
P1B F5B 1.580(3) . ?
P1B F6B 1.569(3) . ?
P1B F2B 1.565(3) . ?
O47 C45 1.327(4) . ?
O47 C48 1.462(5) . ?
O46 C45 1.198(4) . ?
O35 C33 1.324(5) . ?
O35 C36 1.458(5) . ?
N10 C9 1.370(4) . ?
N10 C11 1.332(4) . ?
N23 C22 1.348(5) . ?
N23 C38 1.484(4) . ?
N23 C24 1.338(5) . ?
N29 C28 1.339(5) . ?
N29 C44 1.466(5) . ?
N29 C30 1.355(5) . ?
N14 C13 1.332(5) . ?
N14 C15 1.347(4) . ?
N18 C17 1.353(4) . ?
N18 C7 1.335(5) . ?
N16 C17 1.351(5) . ?
N16 C15 1.338(5) . ?
N1 C2 1.353(5) . ?
N1 C6 1.337(5) . ?
N1 C32 1.478(5) . ?
N8 C9 1.352(4) . ?
N8 C7 1.348(4) . ?
N12 C13 1.370(4) . ?
N12 C11 1.327(5) . ?
O5D C6D 1.406(6) . ?
O5D C4D 1.434(6) . ?
O2D C3D 1.411(7) . ?
O2D C1D 1.415(6) . ?
O5C C4C 1.403(6) . ?
O5C C6C 1.433(6) . ?
O40 C39 1.193(5) . ?
O41 C39 1.321(5) . ?
O41 C42A 1.521(11) . ?
O41 C42B 1.490(17) . ?
O34 C33 1.211(5) . ?
C17 C19 1.412(5) . ?
C19 C13 1.406(5) . ?
C19 C9 1.392(5) . ?
C26 C15 1.485(5) . ?
C26 C31 1.396(5) . ?
C26 C27 1.387(5) . ?
C7 C4 1.498(5) . ?
C28 H28 0.9500 . ?
C28 C27 1.369(5) . ?
C20 C11 1.511(5) . ?
C20 C25 1.384(5) . ?
C20 C21 1.382(5) . ?
O2C C3C 1.460(7) . ?
O2C C1C 1.379(8) . ?
C22 H22 0.9500 . ?
C22 C21 1.369(5) . ?
C25 H25 0.9500 . ?
C25 C24 1.365(5) . ?
C3 H3 0.9500 . ?
C3 C4 1.388(5) . ?
C3 C2 1.366(5) . ?
C31 H31 0.9500 . ?
C31 C30 1.369(5) . ?
C4 C5 1.395(5) . ?
C45 C44 1.521(6) . ?
C2 H2 0.9500 . ?
C21 H21 0.9500 . ?
C38 H38A 0.9900 . ?
C38 H38B 0.9900 . ?
C38 C39 1.488(6) . ?
C24 H24 0.9500 . ?
C5 H5 0.9500 . ?
C5 C6 1.373(5) . ?
C44 H44A 0.9900 . ?
C44 H44B 0.9900 . ?
C6 H6 0.9500 . ?
C30 H30 0.9500 . ?
C32 H32A 0.9900 . ?
C32 H32B 0.9900 . ?
C32 C33 1.491(6) . ?
C27 H27 0.9500 . ?
C48 H48A 0.9900 . ?
C48 H48B 0.9900 . ?
C48 C49 1.497(6) . ?
C49 H49A 0.9800 . ?
C49 H49B 0.9800 . ?
C49 H49C 0.9800 . ?
C3D H3DA 0.9900 . ?
C3D H3DB 0.9900 . ?
C3D C4D 1.470(7) . ?
C36 H36A 0.9900 . ?
C36 H36B 0.9900 . ?
C36 C37 1.508(7) . ?
C6D H6DA 0.9800 . ?
C6D H6DB 0.9800 . ?
C6D H6DC 0.9800 . ?
C3C H3CA 0.9900 . ?
C3C H3CB 0.9900 . ?
C3C C4C 1.447(9) . ?
C4D H4DA 0.9900 . ?
C4D H4DB 0.9900 . ?
C37 H37A 0.9800 . ?
C37 H37B 0.9800 . ?
C37 H37C 0.9800 . ?
C4C H4CA 0.9900 . ?
C4C H4CB 0.9900 . ?
C6C H6CA 0.9800 . ?
C6C H6CB 0.9800 . ?
C6C H6CC 0.9800 . ?
C1D H1DA 0.9800 . ?
C1D H1DB 0.9800 . ?
C1D H1DC 0.9800 . ?
C42A H42A 0.9900 . ?
C42A H42B 0.9900 . ?
C42A C43A 1.46(2) . ?
C1C H1CA 0.9800 . ?
C1C H1CB 0.9800 . ?
C1C H1CC 0.9800 . ?
C43A H43A 0.9800 . ?
C43A H43B 0.9800 . ?
C43A H43C 0.9800 . ?
C42B H42C 0.9900 . ?
C42B H42D 0.9900 . ?
C42B C43B 1.51(5) . ?
C43B H43D 0.9800 . ?
C43B H43E 0.9800 . ?
C43B H43F 0.9800 . ?

loop_
_geom_torsion_atom_site_label_1
_geom_torsion_atom_site_label_2
_geom_torsion_atom_site_label_3
_geom_torsion_atom_site_label_4
_geom_torsion
_geom_torsion_site_symmetry_1
_geom_torsion_site_symmetry_2
_geom_torsion_site_symmetry_3
_geom_torsion_site_symmetry_4
_geom_torsion_publ_flag
O47 C45 C44 N29 176.3(3) . . . . ?
O46 C45 C44 N29 -2.3(5) . . . . ?
N23 C22 C21 C20 -0.5(6) . . . . ?
N23 C38 C39 O40 -19.6(7) . . . . ?
N23 C38 C39 O41 162.1(4) . . . . ?
N29 C28 C27 C26 -0.2(6) . . . . ?
N18 C17 C19 C13 177.7(3) . . . . ?
N18 C17 C19 C9 -1.2(5) . . . . ?
N18 C7 C4 C3 -171.9(4) . . . . ?
N18 C7 C4 C5 9.4(5) . . . . ?
N16 C17 C19 C13 -1.2(5) . . . . ?
N16 C17 C19 C9 179.9(3) . . . . ?
N1 C32 C33 O35 179.7(3) . . . . ?
N1 C32 C33 O34 -0.2(6) . . . . ?
N8 C7 C4 C3 7.7(5) . . . . ?
N8 C7 C4 C5 -171.0(4) . . . . ?
O2D C3D C4D O5D -59.4(6) . . . . ?
C17 N18 C7 N8 0.4(6) . . . . ?
C17 N18 C7 C4 179.9(3) . . . . ?
C17 N16 C15 N14 -1.4(6) . . . . ?
C17 N16 C15 C26 176.4(3) . . . . ?
C17 C19 C13 N14 0.4(5) . . . . ?
C17 C19 C13 N12 -178.5(3) . . . . ?
C17 C19 C9 N10 -179.9(3) . . . . ?
C17 C19 C9 N8 0.5(6) . . . . ?
C13 N14 C15 N16 0.6(6) . . . . ?
C13 N14 C15 C26 -177.3(3) . . . . ?
C13 N12 C11 N10 0.3(6) . . . . ?
C13 N12 C11 C20 -179.9(3) . . . . ?
C13 C19 C9 N10 1.3(6) . . . . ?
C13 C19 C9 N8 -178.3(3) . . . . ?
C26 C31 C30 N29 1.4(6) . . . . ?
C9 N10 C11 N12 1.2(6) . . . . ?
C9 N10 C11 C20 -178.6(3) . . . . ?
C9 N8 C7 N18 -1.0(6) . . . . ?
C9 N8 C7 C4 179.5(3) . . . . ?
C9 C19 C13 N14 179.2(4) . . . . ?
C9 C19 C13 N12 0.3(5) . . . . ?
C7 N18 C17 N16 179.6(3) . . . . ?
C7 N18 C17 C19 0.7(5) . . . . ?
C7 N8 C9 N10 -179.1(3) . . . . ?
C7 N8 C9 C19 0.5(5) . . . . ?
C7 C4 C5 C6 -179.3(4) . . . . ?
C28 N29 C44 C45 -81.3(4) . . . . ?
C28 N29 C30 C31 0.0(6) . . . . ?
C20 C25 C24 N23 -0.3(6) . . . . ?
C11 N10 C9 N8 177.7(3) . . . . ?
C11 N10 C9 C19 -1.9(5) . . . . ?
C11 N12 C13 N14 -180.0(3) . . . . ?
C11 N12 C13 C19 -1.1(5) . . . . ?
C11 C20 C25 C24 -178.3(4) . . . . ?
C11 C20 C21 C22 178.7(4) . . . . ?
C15 N14 C13 N12 178.9(3) . . . . ?
C15 N14 C13 C19 0.0(5) . . . . ?
C15 N16 C17 N18 -177.3(3) . . . . ?
C15 N16 C17 C19 1.6(5) . . . . ?
C15 C26 C31 C30 176.1(4) . . . . ?
C15 C26 C27 C28 -176.7(3) . . . . ?
O2C C3C C4C O5C -69.8(6) . . . . ?
C22 N23 C38 C39 75.5(5) . . . . ?
C22 N23 C24 C25 -0.1(6) . . . . ?
C25 C20 C11 N10 174.6(3) . . . . ?
C25 C20 C11 N12 -5.2(5) . . . . ?
C25 C20 C21 C22 0.2(6) . . . . ?
C3 C4 C5 C6 2.0(6) . . . . ?
C31 C26 C15 N14 15.0(5) . . . . ?
C31 C26 C15 N16 -163.2(3) . . . . ?
C31 C26 C27 C28 1.5(6) . . . . ?
C4 C3 C2 N1 0.6(6) . . . . ?
C4 C5 C6 N1 -0.4(6) . . . . ?
C45 O47 C48 C49 173.3(3) . . . . ?
C2 N1 C6 C5 -1.1(6) . . . . ?
C2 N1 C32 C33 -85.7(4) . . . . ?
C2 C3 C4 C7 179.3(4) . . . . ?
C2 C3 C4 C5 -2.1(6) . . . . ?
C21 C20 C11 N10 -3.9(5) . . . . ?
C21 C20 C11 N12 176.3(4) . . . . ?
C21 C20 C25 C24 0.2(6) . . . . ?
C38 N23 C22 C21 -175.9(4) . . . . ?
C38 N23 C24 C25 176.3(4) . . . . ?
C24 N23 C22 C21 0.5(6) . . . . ?
C24 N23 C38 C39 -100.9(4) . . . . ?
C44 N29 C28 C27 172.6(4) . . . . ?
C44 N29 C30 C31 -173.2(4) . . . . ?
C6 N1 C2 C3 1.1(6) . . . . ?
C6 N1 C32 C33 91.0(4) . . . . ?
C30 N29 C28 C27 -0.6(6) . . . . ?
C30 N29 C44 C45 92.1(4) . . . . ?
C32 N1 C2 C3 177.7(4) . . . . ?
C32 N1 C6 C5 -177.8(4) . . . . ?
C27 C26 C15 N14 -166.8(3) . . . . ?
C27 C26 C15 N16 15.0(5) . . . . ?
C27 C26 C31 C30 -2.1(6) . . . . ?
C33 O35 C36 C37 76.9(5) . . . . ?
C39 O41 C42A C43A -172.4(16) . . . . ?
C39 O41 C42B C43B -109(2) . . . . ?
C48 O47 C45 O46 -1.3(5) . . . . ?
C48 O47 C45 C44 -179.9(3) . . . . ?
C36 O35 C33 O34 11.2(7) . . . . ?
C36 O35 C33 C32 -168.6(4) . . . . ?
C6D O5D C4D C3D -84.8(5) . . . . ?
C6C O5C C4C C3C 175.3(5) . . . . ?
C1D O2D C3D C4D -177.6(4) . . . . ?
C42A O41 C39 O40 -9.9(10) . . . . ?
C42A O41 C39 C38 168.4(8) . . . . ?
C1C O2C C3C C4C 171.2(6) . . . . ?
C42B O41 C39 O40 21.6(18) . . . . ?
C42B O41 C39 C38 -160.1(17) . . . . ?
